data_4104439
loop_
_publ_author_name
'Shi-Yao Yang'
'Pan\<ce Naumov'
'Shunichi Fukuzumi'

_publ_section_title
;
 Topochemical Limits for Solid-State Photoreactivity by Fine Tuning of the
 \p-\p Interactions
;
_journal_name_full 'Journal of the American Chemical Society'
_journal_page_first 7247
_journal_page_last 7249
_journal_paper_doi 10.1021/ja902094b
_journal_volume 131
_journal_year 2009
_chemical_formula_moiety 'C12 H10 O4'
_chemical_formula_sum 'C12 H10 O4'
_chemical_formula_weight 218.20
_chemical_name_systematic
; 
 ? 
;
_space_group_IT_number 14
_symmetry_cell_setting monoclinic
_symmetry_space_group_name_Hall '-P 2yn'
_symmetry_space_group_name_H-M 'P 1 21/n 1'
_atom_sites_solution_hydrogens geom
_atom_sites_solution_primary direct
_atom_sites_solution_secondary difmap
_audit_creation_method SHELXL-97
_cell_angle_alpha 90.00
_cell_angle_beta 91.530(3)
_cell_angle_gamma 90.00
_cell_formula_units_Z 4
_cell_length_a 3.8085(2)
_cell_length_b 46.6731(19)
_cell_length_c 5.9322(3)
_cell_measurement_reflns_used 4049
_cell_measurement_temperature 296(2)
_cell_measurement_theta_max 21.3295
_cell_measurement_theta_min 2.6184
_cell_volume 1054.10(9)
_computing_cell_refinement 'APEX2 (Bruker, 2006)'
_computing_data_collection 'APEX2 (Bruker, 2006)'
_computing_data_reduction 'SAINT (Bruker, 2003)'
_computing_molecular_graphics 'ORTEP-II (Johnson, 1976)'
_computing_publication_material 'SHELXL-97 (Sheldrick, 1997)'
_computing_structure_refinement 'SHELXL-97 (Sheldrick, 1997)'
_computing_structure_solution 'SHELXS-97 (Sheldrick, 1997)'
_diffrn_ambient_temperature 296(2)
_diffrn_measured_fraction_theta_full 0.998
_diffrn_measured_fraction_theta_max 0.998
_diffrn_measurement_device_type 'APEX2 with CCD detector'
_diffrn_measurement_method 'omega scans'
_diffrn_radiation_monochromator 'Bruker Helios Confocal multilayered mirror'
_diffrn_radiation_source 'rotating anode'
_diffrn_radiation_type MoK\a
_diffrn_radiation_wavelength 0.71073
_diffrn_reflns_av_R_equivalents 0.0312
_diffrn_reflns_av_sigmaI/netI 0.0167
_diffrn_reflns_limit_h_max 4
_diffrn_reflns_limit_h_min -4
_diffrn_reflns_limit_k_max 50
_diffrn_reflns_limit_k_min -50
_diffrn_reflns_limit_l_max 6
_diffrn_reflns_limit_l_min -6
_diffrn_reflns_number 12369
_diffrn_reflns_theta_full 22.70
_diffrn_reflns_theta_max 22.70
_diffrn_reflns_theta_min 0.87
_exptl_absorpt_coefficient_mu 0.104
_exptl_absorpt_correction_T_max 0.9958
_exptl_absorpt_correction_T_min 0.9795
_exptl_absorpt_correction_type empirical
_exptl_absorpt_process_details 'SADABS (1996)'
_exptl_crystal_colour colorless
_exptl_crystal_density_diffrn 1.375
_exptl_crystal_description plate
_exptl_crystal_F_000 456
_exptl_crystal_size_max 0.20
_exptl_crystal_size_mid 0.10
_exptl_crystal_size_min 0.04
_refine_diff_density_max 0.374
_refine_diff_density_min -0.329
_refine_diff_density_rms 0.078
_refine_ls_extinction_method none
_refine_ls_goodness_of_fit_ref 2.367
_refine_ls_hydrogen_treatment constr
_refine_ls_matrix_type full
_refine_ls_number_parameters 244
_refine_ls_number_reflns 1411
_refine_ls_number_restraints 85
_refine_ls_restrained_S_all 11.329
_refine_ls_R_factor_all 0.1695
_refine_ls_R_factor_gt 0.1515
_refine_ls_shift/su_max 0.000
_refine_ls_shift/su_mean 0.000
_refine_ls_structure_factor_coef Fsqd
_refine_ls_weighting_details 'calc w=1/[\s^2^(Fo^2^)+(0.2000P)^2^+0.0000P] where P=(Fo^2^+2Fc^2^)/3'
_refine_ls_weighting_scheme calc
_refine_ls_wR_factor_gt 0.4865
_refine_ls_wR_factor_ref 0.5001
_reflns_number_gt 1147
_reflns_number_total 1411
_reflns_threshold_expression >2sigma(I)
_cod_data_source_file ja902094b_si_003.cif
_cod_data_source_block y
_cod_database_code 4104439

loop_
_symmetry_equiv_pos_as_xyz
'x, y, z'
'-x+1/2, y+1/2, -z+1/2'
'-x, -y, -z'
'x-1/2, -y-1/2, z-1/2'

loop_
_atom_site_label
_atom_site_type_symbol
_atom_site_fract_x
_atom_site_fract_y
_atom_site_fract_z
_atom_site_U_iso_or_equiv
_atom_site_adp_type
_atom_site_occupancy
_atom_site_symmetry_multiplicity
_atom_site_calc_flag
_atom_site_refinement_flags
_atom_site_disorder_assembly
_atom_site_disorder_group
C1 C 0.373790(0) 0.1542 0.928280(0) 0.05685(0) Uani 0.64 1 d PD A 1
C2 C 0.317380(0) 0.1265 0.840250(0) 0.06125(0) Uani 0.64 1 d PD A 1
H2A H 0.2198 0.1241 0.6961 0.073 Uiso 0.64 1 calc PR A 1
C3 C 0.409290(0) 0.1028 0.971240(0) 0.08068(0) Uani 0.64 1 d PD A 1
C4 C 0.556970(1) 0.105930(0) 1.188620(1) 0.09030(0) Uani 0.64 1 d PD A 1
H4A H 0.6184 0.0900 1.2755 0.108 Uiso 0.64 1 calc PR A 1
C5 C 0.609220(1) 0.133720(0) 1.271090(1) 0.08822(0) Uani 0.64 1 d PD A 1
H5A H 0.7067 0.1361 1.4152 0.106 Uiso 0.64 1 calc PR A 1
C6 C 0.519730(1) 0.1579 1.144010(1) 0.06999(0) Uani 0.64 1 d PD A 1
H6A H 0.5569 0.1762 1.2023 0.084 Uiso 0.64 1 calc PR A 1
C7 C 0.243040(1) 0.1767 0.771490(1) 0.06140(0) Uani 0.64 1 d PD A 1
H7A H 0.1202 0.1706 0.6424 0.074 Uiso 0.64 1 calc PR A 1
C8 C 0.285120(1) 0.2042 0.798610(1) 0.06656(0) Uani 0.64 1 d PD A 1
H8A H 0.3673 0.2110 0.9376 0.080 Uiso 0.64 1 calc PR A 1
C10 C 0.308000(2) 0.073150(0) 0.885120(1) 0.08368(0) Uani 0.64 1 d P A 1
H10A H 0.3629 0.0579 0.9802 0.100 Uiso 0.64 1 calc PR A 1
C11 C 0.152700(1) 0.066750(0) 0.692790(1) 0.08735(0) Uani 0.64 1 d PD A 1
H11A H 0.0796 0.0817 0.5993 0.105 Uiso 0.64 1 calc PR A 1
O1 O 0.018570(1) 0.2153 0.450570(1) 0.078 Uani 0.64 1 d PDU A 1
H1A H -0.0392 0.2284 0.3646 0.118 Uiso 0.64 1 calc PR A 1
O2 O 0.284220(1) 0.2514 0.640640(1) 0.09038(0) Uani 0.64 1 d PD A 1
C9 C 0.205290(2) 0.225360(0) 0.612980(1) 0.06674(0) Uani 0.64 1 d PD A 1
C12 C 0.086550(0) 0.037240(0) 0.615330(1) 0.08337(0) Uani 0.64 1 d PD A 1
O3 O -0.053390(1) 0.034410(0) 0.424370(1) 0.12321(0) Uani 0.64 1 d PD A 1
O4 O 0.171040(1) 0.017430(0) 0.740120(1) 0.12142(0) Uani 0.64 1 d PD A 1
H4B H 0.1571 0.0023 0.6703 0.182 Uiso 0.64 1 calc PR A 1
C1' C 0.314400(0) 0.1483 0.869210(0) 0.05685(0) Uani 0.20 1 d PD B 2
C2' C 0.161950(0) 0.1220 0.806310(0) 0.06125(0) Uani 0.20 1 d PD B 2
H2'A H 0.0234 0.1210 0.6750 0.073 Uiso 0.20 1 calc PR B 2
C3' C 0.213280(0) 0.0972 0.936370(0) 0.08068(0) Uani 0.20 1 d PD B 2
C4' C 0.422970(1) 0.099240(0) 1.133450(1) 0.09030(0) Uani 0.20 1 d PD B 2
H4'A H 0.4595 0.0830 1.2216 0.108 Uiso 0.20 1 calc PR B 2
C5' C 0.578980(1) 0.125140(0) 1.201030(1) 0.08822(0) Uani 0.20 1 d PD B 2
H5'A H 0.7178 0.1262 1.3322 0.106 Uiso 0.20 1 calc PR B 2
C6' C 0.521060(1) 0.149370(0) 1.066680(1) 0.06999(0) Uani 0.20 1 d PD B 2
H6'A H 0.6232 0.1667 1.1102 0.084 Uiso 0.20 1 calc PR B 2
C7' C 0.343710(3) 0.173900(0) 0.727990(2) 0.06140(0) Uani 0.20 1 d PD B 2
H7'A H 0.2953 0.1711 0.5751 0.074 Uiso 0.20 1 calc PR B 2
C8' C 0.426960(2) 0.199820(0) 0.784610(2) 0.06656(0) Uani 0.20 1 d PD B 2
H8'A H 0.6155 0.2055 0.8768 0.080 Uiso 0.20 1 calc PR B 2
C10' C -0.014710(3) 0.072840(0) 0.879080(1) 0.08368(0) Uani 0.20 1 d PD B 2
H10B H -0.1070 0.0623 0.9967 0.100 Uiso 0.20 1 calc PR B 2
C11' C -0.108340(2) 0.063810(0) 0.641960(1) 0.08735(0) Uani 0.20 1 d PD B 2
H11B H -0.2050 0.0776 0.5458 0.105 Uiso 0.20 1 calc PR B 2
O1' O 0.055890(4) 0.206530(0) 0.494840(2) 0.078 Uani 0.20 1 d PDU B 2
H1'A H 0.0293 0.2183 0.3935 0.118 Uiso 0.20 1 calc PR B 2
O2' O 0.172900(4) 0.245580(0) 0.678060(2) 0.09038(0) Uani 0.20 1 d PD B 2
C9' C 0.156480(3) 0.218870(0) 0.670880(2) 0.06674(0) Uani 0.20 1 d PD B 2
C12' C -0.058350(0) 0.034330(0) 0.548040(1) 0.08337(0) Uani 0.20 1 d PD B 2
O3' O -0.142720(1) 0.029850(0) 0.347370(1) 0.12321(0) Uani 0.20 1 d PD B 2
O4' O 0.064950(1) 0.015160(0) 0.670880(2) 0.12142(0) Uani 0.20 1 d PD B 2
H4'B H 0.0806 0.0003 0.5981 0.182 Uiso 0.20 1 calc PR B 2
C1" C 0.259790(0) 0.151650(0) 0.847550(1) 0.05685(0) Uani 0.15 1 d PD C 3
C2" C 0.230640(0) 0.121620(0) 0.838440(0) 0.06125(0) Uani 0.15 1 d PD C 3
H2"A H 0.1328 0.1145 0.7046 0.073 Uiso 0.15 1 calc PR C 3
C3" C 0.325270(0) 0.100720(0) 0.998700(1) 0.08068(0) Uani 0.15 1 d PD C 3
C4" C 0.469000(1) 0.114040(0) 1.192580(1) 0.09030(0) Uani 0.15 1 d PD C 3
H4"A H 0.5385 0.1016 1.3076 0.108 Uiso 0.15 1 calc PR C 3
C5" C 0.524340(1) 0.143160(0) 1.240230(1) 0.08822(0) Uani 0.15 1 d PD C 3
H5"A H 0.6224 0.1503 1.3740 0.106 Uiso 0.15 1 calc PR C 3
C6" C 0.409630(1) 0.159840(0) 1.055870(1) 0.06999(0) Uani 0.15 1 d PD C 3
H6"A H 0.4376 0.1795 1.0751 0.084 Uiso 0.15 1 calc PR C 3
C7" C 0.116390(3) 0.1801 0.798420(2) 0.06140(0) Uani 0.15 1 d PD C 3
H7"A H 0.0033 0.1763 0.6608 0.074 Uiso 0.15 1 calc PR C 3
C8" C 0.040850(5) 0.207060(0) 0.817660(1) 0.06656(0) Uani 0.15 1 d PD C 3
H8"A H -0.0375 0.2134 0.9562 0.080 Uiso 0.15 1 calc PR C 3
C10" C 0.576740(3) 0.079690(0) 0.916420(1) 0.08368(0) Uani 0.15 1 d PD C 3
H10C H 0.7798 0.0740 0.9946 0.100 Uiso 0.15 1 calc PR C 3
C11" C 0.461820(1) 0.068630(0) 0.688800(1) 0.08735(0) Uani 0.15 1 d PD C 3
H11C H 0.5169 0.0795 0.5635 0.105 Uiso 0.15 1 calc PR C 3
O1" O -0.011430(5) 0.225440(0) 0.423320(1) 0.078 Uani 0.15 1 d PDU C 3
H1"A H 0.0268 0.2402 0.3537 0.118 Uiso 0.15 1 calc PR C 3
O2" O 0.202190(5) 0.253590(0) 0.647130(3) 0.09038(0) Uani 0.15 1 d PD C 3
C9" C 0.070790(5) 0.229030(0) 0.630870(1) 0.06674(0) Uani 0.15 1 d PD C 3
C12" C 0.264310(0) 0.0412 0.649030(0) 0.08337(0) Uani 0.15 1 d PD C 3
O3" O -0.010660(5) 0.042530(0) 0.526280(3) 0.12321(0) Uani 0.15 1 d PD C 3
O4" O 0.299430(1) 0.020430(0) 0.780790(1) 0.12142(0) Uani 0.15 1 d PD C 3
H4"C H 0.1749 0.0071 0.7362 0.182 Uiso 0.15 1 calc PR C 3

loop_
_atom_site_aniso_label
_atom_site_aniso_U_11
_atom_site_aniso_U_22
_atom_site_aniso_U_33
_atom_site_aniso_U_23
_atom_site_aniso_U_13
_atom_site_aniso_U_12
C1 0.06953(0) 0.05424(0) 0.04524(0) -0.01158(0) -0.02713(0) -0.01847(0)
C2 0.04056(0) 0.04736(0) 0.09580(0) 0.00316(0) 0.00140(0) -0.02109(0)
C3 0.07567(0) 0.05937(0) 0.10871(0) 0.01961(0) 0.03431(0) 0.00025(0)
C4 0.07114(0) 0.08770(0) 0.11246(0) 0.01930(0) 0.00984(0) 0.02781(0)
C5 0.05657(0) 0.10196(0) 0.10464(0) 0.01972(0) -0.02570(0) 0.00786(0)
C6 0.07043(0) 0.06988(0) 0.06904(0) -0.00805(0) -0.00975(0) -0.02320(0)
C7 0.04710(0) 0.05834(0) 0.08095(0) -0.00474(0) 0.04257(0) 0.02188(0)
C8 0.04456(0) 0.06713(0) 0.08747(0) -0.01130(0) -0.00772(0) 0.02131(0)
C10 0.08099(0) 0.06172(0) 0.10800(0) -0.00833(0) -0.00381(0) 0.01358(0)
C11 0.10910(1) 0.04467(0) 0.10878(0) 0.00930(0) 0.01223(0) 0.00123(0)
O1 0.132 0.000 0.102 0.029 -0.022 0.008
O2 0.10544(0) 0.04014(0) 0.12483(0) 0.01573(0) -0.01064(0) -0.02193(0)
C9 0.08629(0) 0.03632(0) 0.07839(0) 0.01458(0) 0.01695(0) 0.00157(0)
C12 0.07542(1) 0.06265(0) 0.10992(0) 0.01325(0) -0.03733(0) -0.00003(0)
O3 0.18906(0) 0.05448(0) 0.12446(0) -0.01469(0) -0.02613(0) -0.02096(0)
O4 0.15332(0) 0.06689(0) 0.14136(0) -0.00946(0) -0.04654(0) -0.00120(0)
C1' 0.06953(0) 0.05424(0) 0.04524(0) -0.01158(0) -0.02713(0) -0.01847(0)
C2' 0.04056(0) 0.04736(0) 0.09580(0) 0.00316(0) 0.00140(0) -0.02109(0)
C3' 0.07567(0) 0.05937(0) 0.10871(0) 0.01961(0) 0.03431(0) 0.00025(0)
C4' 0.07114(0) 0.08770(0) 0.11246(0) 0.01930(0) 0.00984(0) 0.02781(0)
C5' 0.05657(0) 0.10196(0) 0.10464(0) 0.01972(0) -0.02570(0) 0.00786(0)
C6' 0.07043(0) 0.06988(0) 0.06904(0) -0.00805(0) -0.00975(0) -0.02320(0)
C7' 0.04710(0) 0.05834(0) 0.08095(0) -0.00474(0) 0.04257(0) 0.02188(0)
C8' 0.04456(0) 0.06713(0) 0.08747(0) -0.01130(0) -0.00772(0) 0.02131(0)
C10' 0.08099(0) 0.06172(0) 0.10800(0) -0.00833(0) -0.00381(0) 0.01358(0)
C11' 0.10910(1) 0.04467(0) 0.10878(0) 0.00930(0) 0.01223(0) 0.00123(0)
O1' 0.132 0.000 0.102 0.029 -0.022 0.008
O2' 0.10544(0) 0.04014(0) 0.12483(0) 0.01573(0) -0.01064(0) -0.02193(0)
C9' 0.08629(0) 0.03632(0) 0.07839(0) 0.01458(0) 0.01695(0) 0.00157(0)
C12' 0.07542(1) 0.06265(0) 0.10992(0) 0.01325(0) -0.03733(0) -0.00003(0)
O3' 0.18906(0) 0.05448(0) 0.12446(0) -0.01469(0) -0.02613(0) -0.02096(0)
O4' 0.15332(0) 0.06689(0) 0.14136(0) -0.00946(0) -0.04654(0) -0.00120(0)
C1" 0.06953(0) 0.05424(0) 0.04524(0) -0.01158(0) -0.02713(0) -0.01847(0)
C2" 0.04056(0) 0.04736(0) 0.09580(0) 0.00316(0) 0.00140(0) -0.02109(0)
C3" 0.07567(0) 0.05937(0) 0.10871(0) 0.01961(0) 0.03431(0) 0.00025(0)
C4" 0.07114(0) 0.08770(0) 0.11246(0) 0.01930(0) 0.00984(0) 0.02781(0)
C5" 0.05657(0) 0.10196(0) 0.10464(0) 0.01972(0) -0.02570(0) 0.00786(0)
C6" 0.07043(0) 0.06988(0) 0.06904(0) -0.00805(0) -0.00975(0) -0.02320(0)
C7" 0.04710(0) 0.05834(0) 0.08095(0) -0.00474(0) 0.04257(0) 0.02188(0)
C8" 0.04456(0) 0.06713(0) 0.08747(0) -0.01130(0) -0.00772(0) 0.02131(0)
C10" 0.08099(0) 0.06172(0) 0.10800(0) -0.00833(0) -0.00381(0) 0.01358(0)
C11" 0.10910(1) 0.04467(0) 0.10878(0) 0.00930(0) 0.01223(0) 0.00123(0)
O1" 0.132 0.000 0.102 0.029 -0.022 0.008
O2" 0.10544(0) 0.04014(0) 0.12483(0) 0.01573(0) -0.01064(0) -0.02193(0)
C9" 0.08629(0) 0.03632(0) 0.07839(0) 0.01458(0) 0.01695(0) 0.00157(0)
C12" 0.07542(1) 0.06265(0) 0.10992(0) 0.01325(0) -0.03733(0) -0.00003(0)
O3" 0.18906(0) 0.05448(0) 0.12446(0) -0.01469(0) -0.02613(0) -0.02096(0)
O4" 0.15332(0) 0.06689(0) 0.14136(0) -0.00946(0) -0.04654(0) -0.00120(0)

loop_
_atom_type_symbol
_atom_type_description
_atom_type_scat_dispersion_real
_atom_type_scat_dispersion_imag
_atom_type_scat_source
C C 0.0033 0.0016 'International Tables Vol C Tables 4.2.6.8 and 6.1.1.4'
H H 0.0000 0.0000 'International Tables Vol C Tables 4.2.6.8 and 6.1.1.4'
O O 0.0106 0.0060 'International Tables Vol C Tables 4.2.6.8 and 6.1.1.4'

loop_
_geom_angle_atom_site_label_1
_geom_angle_atom_site_label_2
_geom_angle_atom_site_label_3
_geom_angle
C6 C1 C2 120.576(1)
C6 C1 C7 127.522(2)
C2 C1 C7 111.812(3)
C3 C2 C1 119.292(3)
C3 C2 H2A 120.4
C1 C2 H2A 120.4
C2 C3 C4 121.290(2)
C2 C3 C10 118.579(3)
C4 C3 C10 119.764(1)
C5 C4 C3 117.966(1)
C5 C4 H4A 121.0
C3 C4 H4A 121.0
C6 C5 C4 122.086(3)
C6 C5 H5A 119.0
C4 C5 H5A 119.0
C1 C6 C5 118.790(2)
C1 C6 H6A 120.6
C5 C6 H6A 120.6
C8 C7 C1 125.644(2)
C8 C7 H7A 117.2
C1 C7 H7A 117.2
C7 C8 C9 122.302(2)
C7 C8 H8A 118.8
C9 C8 H8A 118.8
C11 C10 C3 127.341(1)
C11 C10 H10A 116.3
C3 C10 H10A 116.3
C10 C11 C12 123.833(1)
C10 C11 H11A 118.1
C12 C11 H11A 118.1
C9 O1 H1A 109.5
O2 C9 O1 125.457(1)
O2 C9 C8 119.574(2)
O1 C9 C8 114.308(3)
O4 C12 O3 124.736(2)
O4 C12 C11 118.609(3)
O3 C12 C11 116.655(1)
C12 O4 H4B 109.5
C6' C1' C2' 118.269(1)
C6' C1' C7' 113.724(2)
C2' C1' C7' 126.723(3)
C3' C2' C1' 121.665(3)
C3' C2' H2'A 119.2
C1' C2' H2'A 119.2
C4' C3' C2' 118.168(2)
C4' C3' C10' 124.485(2)
C2' C3' C10' 116.126(3)
C5' C4' C3' 121.633(2)
C5' C4' H4'A 119.2
C3' C4' H4'A 119.2
C6' C5' C4' 118.410(3)
C6' C5' H5'A 120.8
C4' C5' H5'A 120.8
C1' C6' C5' 121.856(2)
C1' C6' H6'A 119.1
C5' C6' H6'A 119.1
C8' C7' C1' 129.499(3)
C8' C7' H7'A 115.3
C1' C7' H7'A 115.3
C7' C8' C9' 106.016(3)
C7' C8' H8'A 127.0
C9' C8' H8'A 127.0
C3' C10' C11' 124.000(2)
C3' C10' H10B 118.0
C11' C10' H10B 118.0
C12' C11' C10' 125.199(1)
C12' C11' H11B 117.4
C10' C11' H11B 117.4
C9' O1' H1'A 109.5
O1' C9' O2' 120.316(2)
O1' C9' C8' 107.112(4)
O2' C9' C8' 122.739(2)
O4' C12' O3' 121.768(3)
O4' C12' C11' 119.638(3)
O3' C12' C11' 118.594(1)
C12' O4' H4'B 109.5
C6" C1" C2" 109.614(1)
C6" C1" C7" 93.971(2)
C2" C1" C7" 150.272(2)
C3" C2" C1" 130.412(2)
C3" C2" H2"A 114.8
C1" C2" H2"A 114.8
C2" C3" C4" 109.541(3)
C2" C3" C10" 113.504(3)
C4" C3" C10" 108.989(3)
C5" C4" C3" 130.279(1)
C5" C4" H4"A 114.9
C3" C4" H4"A 114.9
C6" C5" C4" 109.791(3)
C6" C5" H5"A 125.1
C4" C5" H5"A 125.1
C1" C6" C5" 130.362(3)
C1" C6" H6"A 114.8
C5" C6" H6"A 114.8
C8" C7" C1" 161.162(2)
C8" C7" H7"A 99.4
C1" C7" H7"A 99.4
C7" C8" C9" 124.808(3)
C7" C8" H8"A 117.6
C9" C8" H8"A 117.6
C3" C10" C11" 110.675(3)
C3" C10" H10C 124.7
C11" C10" H10C 124.7
C10" C11" C12" 124.628(1)
C10" C11" H11C 117.7
C12" C11" H11C 117.7
C9" O1" H1"A 109.5
O2" C9" O1" 106.386(2)
O2" C9" C8" 126.861(3)
O1" C9" C8" 126.604(2)
O4" C12" O3" 118.200(2)
O4" C12" C11" 121.233(3)
O3" C12" C11" 116.998(2)
C12" O4" H4"C 109.5

loop_
_geom_bond_atom_site_label_1
_geom_bond_atom_site_label_2
_geom_bond_distance
C1 C6 1.3924
C1 C2 1.4074
C1 C7 1.4789
C2 C3 1.3923
C2 H2A 0.9300
C3 C4 1.4007
C3 C10 1.5209
C4 C5 1.3986
C4 H4A 0.9300
C5 C6 1.3948
C5 H5A 0.9300
C6 H6A 0.9300
C7 C8 1.3066
C7 H7A 0.9300
C8 C9 1.5033
C8 H8A 0.9300
C10 C11 1.3057
C10 H10A 0.9300
C11 C12 1.4715
C11 H11A 0.9300
O1 C9 1.2714
O1 H1A 0.8200
O2 C9 1.2594
C12 O4 1.2222
C12 O3 1.2460
O4 H4B 0.8200
C1' C6' 1.3946
C1' C2' 1.4045
C1' C7' 1.4641
C2' C3' 1.4015
C2' H2'A 0.9300
C3' C4' 1.4013
C3' C10' 1.4661
C4' C5' 1.4008
C4' H4'A 0.9300
C5' C6' 1.3976
C5' H5'A 0.9300
C6' H6'A 0.9300
C7' C8' 1.2927
C7' H7'A 0.9300
C8' C9' 1.5066
C8' H8'A 0.9300
C10' C11' 1.5022
C10' H10B 0.9300
C11' C12' 1.4985
C11' H11B 0.9300
O1' C9' 1.2441
O1' H1'A 0.8200
O2' C9' 1.2489
C12' O4' 1.2385
C12' O3' 1.2424
O4' H4'B 0.8200
C1" C6" 1.4005
C1" C2" 1.4069
C1" C7" 1.4622
C2" C3" 1.4025
C2" H2"A 0.9300
C3" C4" 1.4055
C3" C10" 1.4642
C4" C5" 1.4030
C4" H4"A 0.9300
C5" C6" 1.4027
C5" H5"A 0.9300
C6" H6"A 0.9300
C7" C8" 1.2965
C7" H7"A 0.9300
C8" C9" 1.5163
C8" H8"A 0.9300
C10" C11" 1.4999
C10" H10C 0.9300
C11" C12" 1.5003
C11" H11C 0.9300
O1" C9" 1.2734
O1" H1"A 0.8200
O2" C9" 1.2535
C12" O4" 1.2502
C12" O3" 1.2610
O4" H4"C 0.8200

loop_
_geom_hbond_atom_site_label_D
_geom_hbond_atom_site_label_H
_geom_hbond_atom_site_label_A
_geom_hbond_distance_DH
_geom_hbond_distance_HA
_geom_hbond_distance_DA
_geom_hbond_angle_DHA
_geom_hbond_site_symmetry_A
O1 H1A O2 0.82 1.75 2.551 164.6 4_565
O4 H4B O3 0.82 1.84 2.643 164.9 3_556
O1' H1'A O2' 0.82 2.49 3.242 152.2 4_565
O4' H4'B O4' 0.82 1.82 2.511 140.4 3_556

loop_
_geom_torsion_atom_site_label_1
_geom_torsion_atom_site_label_2
_geom_torsion_atom_site_label_3
_geom_torsion_atom_site_label_4
_geom_torsion
C6 C1 C2 C3 0.0
C7 C1 C2 C3 -176.8
C1 C2 C3 C4 -0.1
C1 C2 C3 C10 173.0
C2 C3 C4 C5 0.1
C10 C3 C4 C5 -172.8
C3 C4 C5 C6 -0.1
C2 C1 C6 C5 0.1
C7 C1 C6 C5 176.3
C4 C5 C6 C1 0.0
C6 C1 C7 C8 9.6
C2 C1 C7 C8 -173.9
C1 C7 C8 C9 168.2
C2 C3 C10 C11 3.135(1)
C4 C3 C10 C11 176.3
C3 C10 C11 C12 175.4
C7 C8 C9 O2 -172.8
C7 C8 C9 O1 16.043(1)
C10 C11 C12 O4 2.4
C10 C11 C12 O3 -177.6
C6' C1' C2' C3' 0.0
C7' C1' C2' C3' 166.2
C1' C2' C3' C4' 0.0
C1' C2' C3' C10' 167.9
C2' C3' C4' C5' 0.0
C10' C3' C4' C5' -166.9
C3' C4' C5' C6' 0.1
C2' C1' C6' C5' 0.1
C7' C1' C6' C5' -167.9
C4' C5' C6' C1' -0.1
C6' C1' C7' C8' -25.853(2)
C2' C1' C7' C8' 167.422(1)
C1' C7' C8' C9' -132.402(3)
C4' C3' C10' C11' -151.260(2)
C2' C3' C10' C11' 41.641(2)
C3' C10' C11' C12' 125.817(3)
C7' C8' C9' O1' -29.388(2)
C7' C8' C9' O2' -175.063(1)
C10' C11' C12' O4' 1.0
C10' C11' C12' O3' -179.0
C6" C1" C2" C3" 0.0
C7" C1" C2" C3" -140.576(2)
C1" C2" C3" C4" 0.0
C1" C2" C3" C10" -122.042(3)
C2" C3" C4" C5" -0.1
C10" C3" C4" C5" 124.647(2)
C3" C4" C5" C6" 0.1
C2" C1" C6" C5" 0.1
C7" C1" C6" C5" 161.655(1)
C4" C5" C6" C1" -0.1
C6" C1" C7" C8" 1.709(4)
C2" C1" C7" C8" 144.852(4)
C1" C7" C8" C9" 134.128(4)
C2" C3" C10" C11" -47.899(2)
C4" C3" C10" C11" -170.3
C3" C10" C11" C12" -97.024(3)
C7" C8" C9" O2" -134.794(3)
C7" C8" C9" O1" 40.155(4)
C10" C11" C12" O4" -29.164(2)
C10" C11" C12" O3" 129.144(3)
